data_4330435
loop_
_publ_author_name
'Caroline T. Saouma'
'Connie C. Lu'
'Jonas C. Peters'

_publ_section_title
;
 Mononuclear Five- and Six-Coordinate Iron Hydrazido and Hydrazine Species
;
_journal_name_full 'Inorganic Chemistry'
_journal_page_first 10043
_journal_page_last 10054
_journal_paper_doi 10.1021/ic301704f
_journal_volume 51
_journal_year 2012
_chemical_formula_sum 'C52 H51 B Fe O2 P3'
_chemical_formula_weight 867.50
_chemical_name_systematic
; 
 ? 
;
_space_group_IT_number 14
_symmetry_cell_setting monoclinic
_symmetry_space_group_name_Hall '-P 2ybc'
_symmetry_space_group_name_H-M 'P 1 21/c 1'
_atom_sites_solution_hydrogens geom
_atom_sites_solution_primary direct
_atom_sites_solution_secondary difmap
_audit_creation_method SHELXL-97
_cell_angle_alpha 90.00
_cell_angle_beta 111.1960(10)
_cell_angle_gamma 90.00
_cell_formula_units_Z 4
_cell_length_a 10.12850(10)
_cell_length_b 39.1720(5)
_cell_length_c 11.76110(10)
_cell_measurement_reflns_used 9995
_cell_measurement_temperature 100(2)
_cell_measurement_theta_max 68.28
_cell_measurement_theta_min 4.19
_cell_volume 4350.58(8)
_computing_cell_refinement 'Bruker SAINT'
_computing_data_collection 'Bruker APEX2'
_computing_data_reduction 'Bruker SAINT'
_computing_molecular_graphics 'Bruker SHELXTL'
_computing_publication_material 'Bruker SHELXTL'
_computing_structure_refinement 'SHELXL-97 (Sheldrick, 2008)'
_computing_structure_solution 'SHELXS-97 (Sheldrick, 2008)'
_diffrn_ambient_temperature 100(2)
_diffrn_detector_area_resol_mean 8.3
_diffrn_measured_fraction_theta_full 0.998
_diffrn_measured_fraction_theta_max 0.998
_diffrn_measurement_device_type 'Bruker APEX-II CCD'
_diffrn_measurement_method '\f and \w scans'
_diffrn_radiation_monochromator graphite
_diffrn_radiation_source 'fine-focus sealed tube'
_diffrn_radiation_type CuK\a
_diffrn_radiation_wavelength 1.54178
_diffrn_reflns_av_R_equivalents 0.0465
_diffrn_reflns_av_sigmaI/netI 0.0332
_diffrn_reflns_limit_h_max 11
_diffrn_reflns_limit_h_min -11
_diffrn_reflns_limit_k_max 46
_diffrn_reflns_limit_k_min -46
_diffrn_reflns_limit_l_max 13
_diffrn_reflns_limit_l_min -13
_diffrn_reflns_number 40077
_diffrn_reflns_theta_full 65.07
_diffrn_reflns_theta_max 65.07
_diffrn_reflns_theta_min 2.26
_exptl_absorpt_coefficient_mu 4.137
_exptl_absorpt_correction_T_max 0.8198
_exptl_absorpt_correction_T_min 0.2884
_exptl_absorpt_correction_type multi-scan
_exptl_absorpt_process_details 'SADABS (Sheldrick, 2009)'
_exptl_crystal_colour red
_exptl_crystal_density_diffrn 1.324
_exptl_crystal_description plate
_exptl_crystal_F_000 1820
_exptl_crystal_size_max 0.40
_exptl_crystal_size_mid 0.20
_exptl_crystal_size_min 0.05
_refine_diff_density_max 0.516
_refine_diff_density_min -0.287
_refine_diff_density_rms 0.052
_refine_ls_extinction_method none
_refine_ls_goodness_of_fit_ref 1.048
_refine_ls_hydrogen_treatment constr
_refine_ls_matrix_type full
_refine_ls_number_parameters 532
_refine_ls_number_reflns 7392
_refine_ls_number_restraints 618
_refine_ls_restrained_S_all 1.008
_refine_ls_R_factor_all 0.0425
_refine_ls_R_factor_gt 0.0378
_refine_ls_shift/su_max 0.001
_refine_ls_shift/su_mean 0.000
_refine_ls_structure_factor_coef Fsqd
_refine_ls_weighting_details 'calc w=1/[\s^2^(Fo^2^)+(0.0440P)^2^+3.3576P] where P=(Fo^2^+2Fc^2^)/3'
_refine_ls_weighting_scheme calc
_refine_ls_wR_factor_gt 0.0930
_refine_ls_wR_factor_ref 0.0955
_reflns_number_gt 6744
_reflns_number_total 7392
_reflns_threshold_expression >2sigma(I)
_cod_data_source_file ic301704f_si_002_13.cif
_cod_data_source_block Fe2OArO
_cod_database_code 4330435

loop_
_symmetry_equiv_pos_as_xyz
'x, y, z'
'-x, y+1/2, -z+1/2'
'-x, -y, -z'
'x, -y-1/2, z-1/2'

loop_
_atom_site_label
_atom_site_type_symbol
_atom_site_fract_x
_atom_site_fract_y
_atom_site_fract_z
_atom_site_U_iso_or_equiv
_atom_site_adp_type
_atom_site_occupancy
_atom_site_symmetry_multiplicity
_atom_site_calc_flag
_atom_site_refinement_flags
Fe1 Fe 0.85144(3) 0.082345(8) 0.77963(3) 0.01974(10) Uani 1 1 d U
O1 O 0.79974(17) 0.04102(4) 0.83153(16) 0.0348(4) Uani 1 1 d U
C46 C 0.8976(2) 0.02115(6) 0.9143(2) 0.0294(5) Uani 1 1 d U
C47 C 0.9548(3) -0.00713(6) 0.8770(2) 0.0314(5) Uani 1 1 d U
H47 H 0.9248 -0.0124 0.7926 0.038 Uiso 1 1 calc R
C48 C 1.0558(3) -0.02799(6) 0.9613(2) 0.0322(5) Uani 1 1 d U
H48 H 1.0930 -0.0471 0.9330 0.039 Uiso 1 1 calc R
B1 B 0.9248(2) 0.15962(6) 0.6565(2) 0.0182(5) Uani 1 1 d DU
C1 C 0.9648(2) 0.19529(5) 0.60296(18) 0.0199(4) Uani 1 1 d DU
C2 C 1.0311(2) 0.22186(6) 0.6831(2) 0.0271(5) Uani 1 1 d DU
H2 H 1.0477 0.2190 0.7674 0.033 Uiso 1 1 calc R
C3 C 1.0736(3) 0.25218(6) 0.6456(2) 0.0301(5) Uani 1 1 d DU
H3 H 1.1172 0.2695 0.7036 0.036 Uiso 1 1 calc R
C4 C 1.0529(3) 0.25719(6) 0.5244(2) 0.0311(5) Uani 1 1 d DU
H4 H 1.0822 0.2778 0.4979 0.037 Uiso 1 1 calc R
C5 C 0.9887(3) 0.23163(7) 0.4428(2) 0.0389(6) Uani 1 1 d DU
H5 H 0.9736 0.2346 0.3588 0.047 Uiso 1 1 calc R
C6 C 0.9458(3) 0.20159(6) 0.4818(2) 0.0313(5) Uani 1 1 d DU
H6 H 0.9014 0.1845 0.4229 0.038 Uiso 1 1 calc R
C7 C 0.8121(2) 0.13698(5) 0.54220(18) 0.0189(4) Uani 1 1 d DU
H7A H 0.8353 0.1411 0.4685 0.023 Uiso 1 1 calc R
H7B H 0.7156 0.1460 0.5254 0.023 Uiso 1 1 calc R
P1 P 0.80799(5) 0.091124(13) 0.56417(5) 0.01862(12) Uani 1 1 d DU
C10 C 0.6481(2) 0.07389(5) 0.44678(18) 0.0201(4) Uani 1 1 d DU
C11 C 0.5565(2) 0.09335(6) 0.35079(19) 0.0233(4) Uani 1 1 d DU
H11 H 0.5739 0.1170 0.3455 0.028 Uiso 1 1 calc R
C12 C 0.4400(2) 0.07813(6) 0.2633(2) 0.0281(5) Uani 1 1 d DU
H12 H 0.3784 0.0915 0.1982 0.034 Uiso 1 1 calc R
C13 C 0.4129(2) 0.04377(6) 0.2700(2) 0.0299(5) Uani 1 1 d DU
H13 H 0.3338 0.0335 0.2092 0.036 Uiso 1 1 calc R
C14 C 0.5018(2) 0.02439(6) 0.3659(2) 0.0300(5) Uani 1 1 d DU
H14 H 0.4826 0.0008 0.3714 0.036 Uiso 1 1 calc R
C15 C 0.6185(2) 0.03930(6) 0.4539(2) 0.0261(5) Uani 1 1 d DU
H15 H 0.6787 0.0259 0.5195 0.031 Uiso 1 1 calc R
C16 C 0.9454(2) 0.07252(5) 0.51624(19) 0.0213(4) Uani 1 1 d DU
C17 C 0.9685(3) 0.08341(6) 0.4124(2) 0.0280(5) Uani 1 1 d DU
H17 H 0.9117 0.1011 0.3635 0.034 Uiso 1 1 calc R
C18 C 1.0740(3) 0.06857(6) 0.3801(2) 0.0333(5) Uani 1 1 d DU
H18 H 1.0893 0.0761 0.3090 0.040 Uiso 1 1 calc R
C19 C 1.1576(3) 0.04268(6) 0.4513(2) 0.0320(5) Uani 1 1 d DU
H19 H 1.2313 0.0329 0.4299 0.038 Uiso 1 1 calc R
C20 C 1.1334(2) 0.03116(6) 0.5529(2) 0.0285(5) Uani 1 1 d DU
H20 H 1.1891 0.0132 0.6007 0.034 Uiso 1 1 calc R
C21 C 1.0275(2) 0.04594(5) 0.58511(19) 0.0233(4) Uani 1 1 d DU
H21 H 1.0107 0.0379 0.6548 0.028 Uiso 1 1 calc R
C8 C 1.0788(2) 0.13936(5) 0.72110(18) 0.0194(4) Uani 1 1 d DU
H8A H 1.1529 0.1567 0.7584 0.023 Uiso 1 1 calc R
H8B H 1.1024 0.1280 0.6557 0.023 Uiso 1 1 calc R
P2 P 1.08880(5) 0.107574(13) 0.83706(5) 0.01902(12) Uani 1 1 d DU
C22 C 1.1564(2) 0.13006(5) 0.98379(18) 0.0206(4) Uani 1 1 d DU
C23 C 1.0926(2) 0.12555(6) 1.06927(19) 0.0254(5) Uani 1 1 d DU
H23 H 1.0135 0.1107 1.0517 0.030 Uiso 1 1 calc R
C24 C 1.1439(3) 0.14264(6) 1.1804(2) 0.0306(5) Uani 1 1 d DU
H24 H 1.0992 0.1396 1.2381 0.037 Uiso 1 1 calc R
C25 C 1.2601(3) 0.16409(6) 1.2073(2) 0.0321(5) Uani 1 1 d DU
H25 H 1.2945 0.1759 1.2830 0.039 Uiso 1 1 calc R
C26 C 1.3254(3) 0.16825(6) 1.1237(2) 0.0322(5) Uani 1 1 d DU
H26 H 1.4057 0.1827 1.1425 0.039 Uiso 1 1 calc R
C27 C 1.2751(2) 0.15150(6) 1.0127(2) 0.0271(5) Uani 1 1 d DU
H27 H 1.3210 0.1545 0.9558 0.032 Uiso 1 1 calc R
C28 C 1.2337(2) 0.07843(5) 0.84815(19) 0.0227(4) Uani 1 1 d DU
C29 C 1.2381(2) 0.04693(6) 0.9045(2) 0.0295(5) Uani 1 1 d DU
H29 H 1.1711 0.0418 0.9414 0.035 Uiso 1 1 calc R
C30 C 1.3400(3) 0.02295(6) 0.9068(2) 0.0381(6) Uani 1 1 d DU
H30 H 1.3414 0.0013 0.9439 0.046 Uiso 1 1 calc R
C31 C 1.4399(3) 0.03057(7) 0.8549(2) 0.0372(6) Uani 1 1 d DU
H31 H 1.5101 0.0143 0.8569 0.045 Uiso 1 1 calc R
C32 C 1.4367(2) 0.06187(6) 0.8005(2) 0.0326(5) Uani 1 1 d DU
H32 H 1.5054 0.0671 0.7655 0.039 Uiso 1 1 calc R
C33 C 1.3340(2) 0.08579(6) 0.7964(2) 0.0272(5) Uani 1 1 d DU
H33 H 1.3322 0.1072 0.7581 0.033 Uiso 1 1 calc R
C9 C 0.8546(2) 0.17008(5) 0.76151(18) 0.0194(4) Uani 1 1 d DU
H9A H 0.7949 0.1906 0.7325 0.023 Uiso 1 1 calc R
H9B H 0.9329 0.1764 0.8377 0.023 Uiso 1 1 calc R
P3 P 0.74797(5) 0.137309(13) 0.79774(5) 0.01967(12) Uani 1 1 d DU
C34 C 0.7428(2) 0.14599(6) 0.94890(18) 0.0226(4) Uani 1 1 d DU
C35 C 0.7896(2) 0.17640(6) 1.0123(2) 0.0278(5) Uani 1 1 d DU
H35 H 0.8268 0.1941 0.9773 0.033 Uiso 1 1 calc R
C36 C 0.7817(3) 0.18067(6) 1.1271(2) 0.0332(5) Uani 1 1 d DU
H36 H 0.8157 0.2011 1.1714 0.040 Uiso 1 1 calc R
C37 C 0.7247(3) 0.15531(7) 1.1769(2) 0.0336(5) Uani 1 1 d DU
H37 H 0.7166 0.1587 1.2540 0.040 Uiso 1 1 calc R
C38 C 0.6794(3) 0.12496(7) 1.1146(2) 0.0376(6) Uani 1 1 d DU
H38 H 0.6414 0.1074 1.1495 0.045 Uiso 1 1 calc R
C39 C 0.6895(3) 0.12020(6) 1.0019(2) 0.0320(5) Uani 1 1 d DU
H39 H 0.6599 0.0992 0.9600 0.038 Uiso 1 1 calc R
C40 C 0.5646(2) 0.14644(6) 0.69895(18) 0.0222(4) Uani 1 1 d DU
C41 C 0.4966(2) 0.17617(6) 0.7147(2) 0.0290(5) Uani 1 1 d DU
H41 H 0.5445 0.1915 0.7792 0.035 Uiso 1 1 calc R
C42 C 0.3595(3) 0.18348(7) 0.6367(2) 0.0346(5) Uani 1 1 d DU
H42 H 0.3135 0.2036 0.6483 0.041 Uiso 1 1 calc R
C43 C 0.2898(2) 0.16131(7) 0.5419(2) 0.0371(6) Uani 1 1 d DU
H43 H 0.1966 0.1664 0.4877 0.044 Uiso 1 1 calc R
C44 C 0.3560(3) 0.13196(7) 0.5266(2) 0.0367(6) Uani 1 1 d DU
H44 H 0.3081 0.1168 0.4616 0.044 Uiso 1 1 calc R
C45 C 0.4920(2) 0.12429(6) 0.6051(2) 0.0281(5) Uani 1 1 d DU
H45 H 0.5359 0.1037 0.5945 0.034 Uiso 1 1 calc R
O1T O 0.4402(2) 0.24193(5) 0.31419(16) 0.0478(5) Uani 1 1 d DU
C1T C 0.5831(3) 0.23161(8) 0.3745(3) 0.0477(7) Uani 1 1 d DU
H1T1 H 0.6480 0.2477 0.3562 0.057 Uiso 1 1 calc R
H1T2 H 0.5982 0.2086 0.3469 0.057 Uiso 1 1 calc R
C2T C 0.6110(3) 0.23134(8) 0.5090(3) 0.0481(7) Uani 1 1 d DU
H2T1 H 0.7092 0.2385 0.5567 0.058 Uiso 1 1 calc R
H2T2 H 0.5942 0.2084 0.5366 0.058 Uiso 1 1 calc R
C3T C 0.5043(3) 0.25712(7) 0.5202(2) 0.0419(6) Uani 1 1 d DU
H3T1 H 0.4784 0.2523 0.5921 0.050 Uiso 1 1 calc R
H3T2 H 0.5412 0.2807 0.5262 0.050 Uiso 1 1 calc R
C4T C 0.3808(3) 0.25181(7) 0.4037(2) 0.0421(6) Uani 1 1 d DU
H4T1 H 0.3179 0.2337 0.4138 0.050 Uiso 1 1 calc R
H4T2 H 0.3254 0.2731 0.3787 0.050 Uiso 1 1 calc R

loop_
_atom_site_aniso_label
_atom_site_aniso_U_11
_atom_site_aniso_U_22
_atom_site_aniso_U_33
_atom_site_aniso_U_23
_atom_site_aniso_U_13
_atom_site_aniso_U_12
Fe1 0.01995(17) 0.01984(17) 0.01875(18) 0.00159(12) 0.00617(14) -0.00078(13)
O1 0.0290(8) 0.0288(9) 0.0428(10) 0.0107(7) 0.0083(7) -0.0032(7)
C46 0.0310(12) 0.0213(11) 0.0348(13) 0.0073(9) 0.0108(10) -0.0052(9)
C47 0.0353(13) 0.0299(12) 0.0277(12) 0.0005(9) 0.0099(10) -0.0082(10)
C48 0.0373(13) 0.0213(11) 0.0420(14) -0.0002(10) 0.0193(11) -0.0030(10)
B1 0.0195(11) 0.0183(11) 0.0182(11) 0.0002(8) 0.0085(9) 0.0009(9)
C1 0.0177(10) 0.0195(10) 0.0234(10) 0.0006(8) 0.0087(8) 0.0034(8)
C2 0.0358(13) 0.0242(11) 0.0252(11) 0.0000(9) 0.0156(10) -0.0009(10)
C3 0.0355(13) 0.0208(11) 0.0356(13) -0.0034(9) 0.0148(11) -0.0030(10)
C4 0.0352(13) 0.0233(12) 0.0368(13) 0.0064(9) 0.0154(11) -0.0031(10)
C5 0.0496(16) 0.0404(14) 0.0262(12) 0.0062(10) 0.0131(12) -0.0132(12)
C6 0.0384(13) 0.0309(12) 0.0243(12) -0.0019(9) 0.0110(10) -0.0112(10)
C7 0.0217(10) 0.0166(10) 0.0191(10) 0.0011(8) 0.0081(8) 0.0014(8)
P1 0.0195(3) 0.0172(2) 0.0195(3) 0.00027(19) 0.0074(2) 0.0007(2)
C10 0.0186(10) 0.0225(10) 0.0204(10) -0.0026(8) 0.0086(8) -0.0006(8)
C11 0.0245(11) 0.0232(11) 0.0230(11) -0.0001(8) 0.0096(9) 0.0004(9)
C12 0.0238(11) 0.0338(12) 0.0241(11) -0.0009(9) 0.0056(9) 0.0025(9)
C13 0.0240(11) 0.0367(13) 0.0286(12) -0.0122(10) 0.0090(10) -0.0068(10)
C14 0.0335(12) 0.0234(11) 0.0353(13) -0.0054(9) 0.0151(11) -0.0054(10)
C15 0.0284(11) 0.0225(11) 0.0273(11) -0.0003(9) 0.0100(9) 0.0011(9)
C16 0.0204(10) 0.0196(10) 0.0230(11) -0.0049(8) 0.0068(9) -0.0015(8)
C17 0.0332(13) 0.0256(12) 0.0276(12) 0.0014(9) 0.0137(10) 0.0045(9)
C18 0.0422(14) 0.0322(13) 0.0333(13) -0.0032(10) 0.0230(11) 0.0006(11)
C19 0.0302(12) 0.0293(12) 0.0389(13) -0.0095(10) 0.0155(11) 0.0020(10)
C20 0.0262(11) 0.0255(11) 0.0303(12) -0.0047(9) 0.0060(10) 0.0049(9)
C21 0.0241(11) 0.0213(11) 0.0223(11) -0.0042(8) 0.0057(9) -0.0007(8)
C8 0.0197(10) 0.0209(10) 0.0176(10) 0.0011(8) 0.0067(8) 0.0002(8)
P2 0.0192(3) 0.0185(3) 0.0186(3) 0.00057(19) 0.0058(2) 0.0007(2)
C22 0.0220(10) 0.0183(10) 0.0190(10) 0.0021(8) 0.0044(8) 0.0035(8)
C23 0.0224(11) 0.0285(12) 0.0237(11) 0.0023(9) 0.0064(9) 0.0035(9)
C24 0.0352(13) 0.0348(13) 0.0230(11) 0.0029(9) 0.0118(10) 0.0097(10)
C25 0.0428(14) 0.0248(12) 0.0229(11) -0.0031(9) 0.0047(10) 0.0057(10)
C26 0.0366(13) 0.0253(12) 0.0291(12) -0.0008(9) 0.0053(10) -0.0063(10)
C27 0.0307(12) 0.0257(11) 0.0240(11) 0.0006(9) 0.0088(9) -0.0038(9)
C28 0.0209(10) 0.0226(11) 0.0201(10) -0.0035(8) 0.0021(9) 0.0017(8)
C29 0.0292(12) 0.0281(12) 0.0279(12) 0.0030(9) 0.0065(10) 0.0034(10)
C30 0.0415(14) 0.0308(13) 0.0358(14) 0.0057(10) 0.0063(11) 0.0111(11)
C31 0.0344(13) 0.0395(14) 0.0321(13) -0.0049(10) 0.0053(11) 0.0155(11)
C32 0.0247(11) 0.0411(14) 0.0306(12) -0.0049(10) 0.0081(10) 0.0059(10)
C33 0.0241(11) 0.0270(12) 0.0288(12) -0.0033(9) 0.0076(10) 0.0007(9)
C9 0.0184(10) 0.0219(10) 0.0179(10) 0.0007(8) 0.0064(8) -0.0010(8)
P3 0.0200(3) 0.0227(3) 0.0168(3) 0.00020(19) 0.0073(2) -0.0011(2)
C34 0.0180(10) 0.0315(12) 0.0182(10) 0.0014(8) 0.0063(8) 0.0016(9)
C35 0.0310(12) 0.0288(12) 0.0255(11) 0.0001(9) 0.0123(10) 0.0013(10)
C36 0.0376(13) 0.0363(13) 0.0258(12) -0.0061(10) 0.0115(10) 0.0025(11)
C37 0.0348(13) 0.0500(15) 0.0194(11) 0.0005(10) 0.0137(10) 0.0029(11)
C38 0.0401(14) 0.0504(16) 0.0265(12) 0.0030(11) 0.0171(11) -0.0106(12)
C39 0.0339(13) 0.0380(13) 0.0250(12) -0.0023(10) 0.0120(10) -0.0084(11)
C40 0.0189(10) 0.0303(11) 0.0188(10) 0.0034(8) 0.0083(8) -0.0002(9)
C41 0.0274(12) 0.0313(12) 0.0294(12) 0.0024(9) 0.0115(10) 0.0006(10)
C42 0.0289(12) 0.0407(14) 0.0380(13) 0.0110(11) 0.0167(11) 0.0092(11)
C43 0.0212(11) 0.0636(18) 0.0261(12) 0.0095(11) 0.0082(10) 0.0055(11)
C44 0.0257(12) 0.0595(17) 0.0244(12) -0.0064(11) 0.0084(10) -0.0055(12)
C45 0.0234(11) 0.0385(13) 0.0244(11) -0.0028(9) 0.0112(9) -0.0007(10)
O1T 0.0422(11) 0.0614(13) 0.0358(10) -0.0031(9) 0.0095(8) 0.0079(9)
C1T 0.0436(16) 0.0516(18) 0.0474(16) 0.0007(13) 0.0160(13) 0.0113(13)
C2T 0.0468(16) 0.0532(18) 0.0433(15) 0.0060(13) 0.0151(13) 0.0161(14)
C3T 0.0408(15) 0.0428(15) 0.0425(15) -0.0046(12) 0.0153(12) 0.0037(12)
C4T 0.0388(14) 0.0416(15) 0.0458(15) 0.0001(12) 0.0153(12) 0.0032(12)

loop_
_atom_type_symbol
_atom_type_description
_atom_type_scat_dispersion_real
_atom_type_scat_dispersion_imag
_atom_type_scat_source
C C 0.0181 0.0091 'International Tables Vol C Tables 4.2.6.8 and 6.1.1.4'
H H 0.0000 0.0000 'International Tables Vol C Tables 4.2.6.8 and 6.1.1.4'
B B 0.0090 0.0039 'International Tables Vol C Tables 4.2.6.8 and 6.1.1.4'
O O 0.0492 0.0322 'International Tables Vol C Tables 4.2.6.8 and 6.1.1.4'
P P 0.2955 0.4335 'International Tables Vol C Tables 4.2.6.8 and 6.1.1.4'
Fe Fe -1.1336 3.1974 'International Tables Vol C Tables 4.2.6.8 and 6.1.1.4'

loop_
_geom_angle_atom_site_label_1
_geom_angle_atom_site_label_2
_geom_angle_atom_site_label_3
_geom_angle
_geom_angle_site_symmetry_1
_geom_angle_site_symmetry_3
O1 Fe1 P1 119.69(6) . .
O1 Fe1 P3 123.78(6) . .
P1 Fe1 P3 92.55(2) . .
O1 Fe1 P2 128.31(5) . .
P1 Fe1 P2 91.15(2) . .
P3 Fe1 P2 91.69(2) . .
C46 O1 Fe1 120.87(14) . .
O1 C46 C48 121.8(2) . 3_757
O1 C46 C47 120.6(2) . .
C48 C46 C47 117.6(2) 3_757 .
C46 C47 C48 121.4(2) . .
C46 C47 H47 119.3 . .
C48 C47 H47 119.3 . .
C46 C48 C47 121.0(2) 3_757 .
C46 C48 H48 119.5 3_757 .
C47 C48 H48 119.5 . .
C1 B1 C8 105.08(16) . .
C1 B1 C7 109.54(16) . .
C8 B1 C7 111.61(16) . .
C1 B1 C9 107.61(16) . .
C8 B1 C9 110.81(16) . .
C7 B1 C9 111.88(16) . .
C6 C1 C2 114.4(2) . .
C6 C1 B1 125.65(19) . .
C2 C1 B1 119.86(18) . .
C3 C2 C1 123.3(2) . .
C3 C2 H2 118.4 . .
C1 C2 H2 118.4 . .
C4 C3 C2 120.2(2) . .
C4 C3 H3 119.9 . .
C2 C3 H3 119.9 . .
C3 C4 C5 118.3(2) . .
C3 C4 H4 120.8 . .
C5 C4 H4 120.8 . .
C4 C5 C6 120.7(2) . .
C4 C5 H5 119.6 . .
C6 C5 H5 119.6 . .
C5 C6 C1 123.1(2) . .
C5 C6 H6 118.5 . .
C1 C6 H6 118.5 . .
B1 C7 P1 117.04(14) . .
B1 C7 H7A 108.0 . .
P1 C7 H7A 108.0 . .
B1 C7 H7B 108.0 . .
P1 C7 H7B 108.0 . .
H7A C7 H7B 107.3 . .
C7 P1 C16 106.88(10) . .
C7 P1 C10 108.42(9) . .
C16 P1 C10 100.61(9) . .
C7 P1 Fe1 106.43(7) . .
C16 P1 Fe1 113.12(7) . .
C10 P1 Fe1 120.63(7) . .
C15 C10 C11 118.84(19) . .
C15 C10 P1 117.51(16) . .
C11 C10 P1 123.65(16) . .
C12 C11 C10 120.1(2) . .
C12 C11 H11 119.9 . .
C10 C11 H11 119.9 . .
C13 C12 C11 120.6(2) . .
C13 C12 H12 119.7 . .
C11 C12 H12 119.7 . .
C12 C13 C14 119.7(2) . .
C12 C13 H13 120.1 . .
C14 C13 H13 120.1 . .
C13 C14 C15 120.2(2) . .
C13 C14 H14 119.9 . .
C15 C14 H14 119.9 . .
C14 C15 C10 120.5(2) . .
C14 C15 H15 119.8 . .
C10 C15 H15 119.8 . .
C17 C16 C21 119.0(2) . .
C17 C16 P1 122.42(16) . .
C21 C16 P1 118.57(16) . .
C18 C17 C16 120.2(2) . .
C18 C17 H17 119.9 . .
C16 C17 H17 119.9 . .
C17 C18 C19 120.2(2) . .
C17 C18 H18 119.9 . .
C19 C18 H18 119.9 . .
C20 C19 C18 120.0(2) . .
C20 C19 H19 120.0 . .
C18 C19 H19 120.0 . .
C19 C20 C21 119.8(2) . .
C19 C20 H20 120.1 . .
C21 C20 H20 120.1 . .
C20 C21 C16 120.7(2) . .
C20 C21 H21 119.6 . .
C16 C21 H21 119.6 . .
B1 C8 P2 117.12(14) . .
B1 C8 H8A 108.0 . .
P2 C8 H8A 108.0 . .
B1 C8 H8B 108.0 . .
P2 C8 H8B 108.0 . .
H8A C8 H8B 107.3 . .
C8 P2 C28 107.84(10) . .
C8 P2 C22 106.07(9) . .
C28 P2 C22 102.47(9) . .
C8 P2 Fe1 106.55(7) . .
C28 P2 Fe1 116.70(7) . .
C22 P2 Fe1 116.54(7) . .
C23 C22 C27 118.9(2) . .
C23 C22 P2 120.43(16) . .
C27 C22 P2 120.70(16) . .
C22 C23 C24 120.4(2) . .
C22 C23 H23 119.8 . .
C24 C23 H23 119.8 . .
C25 C24 C23 120.2(2) . .
C25 C24 H24 119.9 . .
C23 C24 H24 119.9 . .
C26 C25 C24 119.7(2) . .
C26 C25 H25 120.1 . .
C24 C25 H25 120.1 . .
C25 C26 C27 120.6(2) . .
C25 C26 H26 119.7 . .
C27 C26 H26 119.7 . .
C26 C27 C22 120.2(2) . .
C26 C27 H27 119.9 . .
C22 C27 H27 119.9 . .
C33 C28 C29 119.3(2) . .
C33 C28 P2 122.32(17) . .
C29 C28 P2 118.31(17) . .
C30 C29 C28 120.3(2) . .
C30 C29 H29 119.9 . .
C28 C29 H29 119.9 . .
C29 C30 C31 120.0(2) . .
C29 C30 H30 120.0 . .
C31 C30 H30 120.0 . .
C32 C31 C30 119.8(2) . .
C32 C31 H31 120.1 . .
C30 C31 H31 120.1 . .
C31 C32 C33 120.6(2) . .
C31 C32 H32 119.7 . .
C33 C32 H32 119.7 . .
C32 C33 C28 120.1(2) . .
C32 C33 H33 119.9 . .
C28 C33 H33 119.9 . .
B1 C9 P3 116.30(14) . .
B1 C9 H9A 108.2 . .
P3 C9 H9A 108.2 . .
B1 C9 H9B 108.2 . .
P3 C9 H9B 108.2 . .
H9A C9 H9B 107.4 . .
C9 P3 C34 108.89(10) . .
C9 P3 C40 105.32(9) . .
C34 P3 C40 101.59(9) . .
C9 P3 Fe1 106.94(7) . .
C34 P3 Fe1 114.42(7) . .
C40 P3 Fe1 119.05(7) . .
C39 C34 C35 119.5(2) . .
C39 C34 P3 116.86(17) . .
C35 C34 P3 123.66(16) . .
C36 C35 C34 119.6(2) . .
C36 C35 H35 120.2 . .
C34 C35 H35 120.2 . .
C37 C36 C35 120.3(2) . .
C37 C36 H36 119.9 . .
C35 C36 H36 119.9 . .
C36 C37 C38 120.2(2) . .
C36 C37 H37 119.9 . .
C38 C37 H37 119.9 . .
C39 C38 C37 119.9(2) . .
C39 C38 H38 120.0 . .
C37 C38 H38 120.0 . .
C38 C39 C34 120.5(2) . .
C38 C39 H39 119.8 . .
C34 C39 H39 119.8 . .
C45 C40 C41 118.8(2) . .
C45 C40 P3 120.39(17) . .
C41 C40 P3 120.80(17) . .
C42 C41 C40 120.4(2) . .
C42 C41 H41 119.8 . .
C40 C41 H41 119.8 . .
C43 C42 C41 119.9(2) . .
C43 C42 H42 120.1 . .
C41 C42 H42 120.1 . .
C44 C43 C42 119.9(2) . .
C44 C43 H43 120.1 . .
C42 C43 H43 120.1 . .
C43 C44 C45 120.5(2) . .
C43 C44 H44 119.7 . .
C45 C44 H44 119.7 . .
C44 C45 C40 120.5(2) . .
C44 C45 H45 119.7 . .
C40 C45 H45 119.7 . .
C1T O1T C4T 109.3(2) . .
O1T C1T C2T 107.3(2) . .
O1T C1T H1T1 110.3 . .
C2T C1T H1T1 110.3 . .
O1T C1T H1T2 110.3 . .
C2T C1T H1T2 110.3 . .
H1T1 C1T H1T2 108.5 . .
C1T C2T C3T 102.6(2) . .
C1T C2T H2T1 111.2 . .
C3T C2T H2T1 111.2 . .
C1T C2T H2T2 111.2 . .
C3T C2T H2T2 111.2 . .
H2T1 C2T H2T2 109.2 . .
C4T C3T C2T 102.3(2) . .
C4T C3T H3T1 111.3 . .
C2T C3T H3T1 111.3 . .
C4T C3T H3T2 111.3 . .
C2T C3T H3T2 111.3 . .
H3T1 C3T H3T2 109.2 . .
O1T C4T C3T 106.0(2) . .
O1T C4T H4T1 110.5 . .
C3T C4T H4T1 110.5 . .
O1T C4T H4T2 110.5 . .
C3T C4T H4T2 110.5 . .
H4T1 C4T H4T2 108.7 . .

loop_
_geom_bond_atom_site_label_1
_geom_bond_atom_site_label_2
_geom_bond_distance
_geom_bond_site_symmetry_2
Fe1 O1 1.8705(16) .
Fe1 P1 2.4345(6) .
Fe1 P3 2.4374(6) .
Fe1 P2 2.4573(6) .
O1 C46 1.356(3) .
C46 C48 1.391(3) 3_757
C46 C47 1.393(3) .
C47 C48 1.401(3) .
C47 H47 0.9500 .
C48 C46 1.391(3) 3_757
C48 H48 0.9500 .
B1 C1 1.642(3) .
B1 C8 1.668(3) .
B1 C7 1.670(3) .
B1 C9 1.683(3) .
C1 C6 1.389(3) .
C1 C2 1.402(3) .
C2 C3 1.389(3) .
C2 H2 0.9500 .
C3 C4 1.377(3) .
C3 H3 0.9500 .
C4 C5 1.377(3) .
C4 H4 0.9500 .
C5 C6 1.388(3) .
C5 H5 0.9500 .
C6 H6 0.9500 .
C7 P1 1.817(2) .
C7 H7A 0.9900 .
C7 H7B 0.9900 .
P1 C16 1.831(2) .
P1 C10 1.835(2) .
C10 C15 1.397(3) .
C10 C11 1.400(3) .
C11 C12 1.388(3) .
C11 H11 0.9500 .
C12 C13 1.382(3) .
C12 H12 0.9500 .
C13 C14 1.387(3) .
C13 H13 0.9500 .
C14 C15 1.387(3) .
C14 H14 0.9500 .
C15 H15 0.9500 .
C16 C17 1.391(3) .
C16 C21 1.394(3) .
C17 C18 1.385(3) .
C17 H17 0.9500 .
C18 C19 1.390(3) .
C18 H18 0.9500 .
C19 C20 1.381(3) .
C19 H19 0.9500 .
C20 C21 1.386(3) .
C20 H20 0.9500 .
C21 H21 0.9500 .
C8 P2 1.822(2) .
C8 H8A 0.9900 .
C8 H8B 0.9900 .
P2 C28 1.826(2) .
P2 C22 1.835(2) .
C22 C23 1.389(3) .
C22 C27 1.404(3) .
C23 C24 1.392(3) .
C23 H23 0.9500 .
C24 C25 1.386(3) .
C24 H24 0.9500 .
C25 C26 1.379(3) .
C25 H25 0.9500 .
C26 C27 1.383(3) .
C26 H26 0.9500 .
C27 H27 0.9500 .
C28 C33 1.390(3) .
C28 C29 1.394(3) .
C29 C30 1.388(3) .
C29 H29 0.9500 .
C30 C31 1.390(4) .
C30 H30 0.9500 .
C31 C32 1.378(4) .
C31 H31 0.9500 .
C32 C33 1.388(3) .
C32 H32 0.9500 .
C33 H33 0.9500 .
C9 P3 1.825(2) .
C9 H9A 0.9900 .
C9 H9B 0.9900 .
P3 C34 1.829(2) .
P3 C40 1.835(2) .
C34 C39 1.394(3) .
C34 C35 1.395(3) .
C35 C36 1.391(3) .
C35 H35 0.9500 .
C36 C37 1.381(3) .
C36 H36 0.9500 .
C37 C38 1.385(4) .
C37 H37 0.9500 .
C38 C39 1.378(3) .
C38 H38 0.9500 .
C39 H39 0.9500 .
C40 C45 1.388(3) .
C40 C41 1.399(3) .
C41 C42 1.390(3) .
C41 H41 0.9500 .
C42 C43 1.388(4) .
C42 H42 0.9500 .
C43 C44 1.376(4) .
C43 H43 0.9500 .
C44 C45 1.386(3) .
C44 H44 0.9500 .
C45 H45 0.9500 .
O1T C1T 1.421(3) .
O1T C4T 1.441(3) .
C1T C2T 1.503(4) .
C1T H1T1 0.9900 .
C1T H1T2 0.9900 .
C2T C3T 1.520(4) .
C2T H2T1 0.9900 .
C2T H2T2 0.9900 .
C3T C4T 1.498(4) .
C3T H3T1 0.9900 .
C3T H3T2 0.9900 .
C4T H4T1 0.9900 .
C4T H4T2 0.9900 .
